data_1566451
loop_
_publ_author_name
'Ruth, Paul Niklas'
'Herbst-Irmer, Regine'
'Stalke, Dietmar'

_publ_section_title
;
 Hirshfeld atom refinement based on projector augmented wave densities
 with periodic boundary conditions
;
_journal_issue 2
_journal_name_full IUCrJ
_journal_page_first 286
_journal_page_last 297
_journal_paper_doi 10.1107/S2052252522001385
_journal_volume 9
_journal_year 2022
_chemical_absolute_configuration unk
_chemical_formula_moiety 'C9 H8 N O, C4 H3 O4'
_chemical_formula_sum 'C13 H11 N O5'
_chemical_formula_weight 261.236
_chemical_name_common '8-hydroxyquinolinium hydrogen maleate'
_space_group_crystal_system orthorhombic
_space_group_IT_number 19
_space_group_name_Hall 'P 2ac 2ab'
_space_group_name_H-M_alt 'P 21 21 21'
_symmetry_Int_Tables_number 19
_audit_creation_date 2021-09-25
_audit_creation_method
;
Olex2 1.5
(compiled 2021.08.20 svn.r13c46975 for OlexSys, GUI svn.r6396)
;
_cell_angle_alpha 90
_cell_angle_beta 90
_cell_angle_gamma 90
_cell_formula_units_Z 4
_cell_length_a 5.3386(1)
_cell_length_b 9.9878(2)
_cell_length_c 22.3493(4)
_cell_measurement_reflns_used 100369
_cell_measurement_temperature 15.15
_cell_measurement_theta_max 26.19
_cell_measurement_theta_min 0.91
_cell_volume 1191.68(4)
_computing_cell_refinement 'CrystalClear (Rigaku/MSC Inc., 2006)'
_computing_data_collection 'CrystalClear (Rigaku/MSC Inc., 2006)'
_computing_molecular_graphics 'Olex2 1.5 (Dolomanov et al., 2009)'
_computing_publication_material 'Olex2 1.5 (Dolomanov et al., 2009)'
_computing_structure_refinement 'olex2.refine 1.5 (Bourhis et al., 2015)'
_diffrn_ambient_temperature 15
_diffrn_measured_fraction_theta_full 0.9984
_diffrn_measured_fraction_theta_max 0.9972
_diffrn_measurement_device_type IPDSC-Q
_diffrn_measurement_method 'phi or omega oscillation scans'
_diffrn_radiation_type synchrotron
_diffrn_radiation_wavelength 0.35307
_diffrn_reflns_av_R_equivalents 0.0522
_diffrn_reflns_av_unetI/netI 0.0328
_diffrn_reflns_Laue_measured_fraction_full 0.9984
_diffrn_reflns_Laue_measured_fraction_max 0.9972
_diffrn_reflns_limit_h_max 12
_diffrn_reflns_limit_h_min -12
_diffrn_reflns_limit_k_max 22
_diffrn_reflns_limit_k_min -21
_diffrn_reflns_limit_l_max 50
_diffrn_reflns_limit_l_min -51
_diffrn_reflns_number 80044
_diffrn_reflns_point_group_measured_fraction_full 0.9991
_diffrn_reflns_point_group_measured_fraction_max 0.9962
_diffrn_reflns_theta_full 12.2303
_diffrn_reflns_theta_max 24.24
_diffrn_reflns_theta_min 0.91
_exptl_absorpt_coefficient_mu 0.038
_exptl_absorpt_correction_type none
_exptl_crystal_colour yellow
_exptl_crystal_density_diffrn 1.456
_exptl_crystal_density_method 'not measured'
_exptl_crystal_description needle
_exptl_crystal_F_000 543.904
_exptl_crystal_size_max 0.119
_exptl_crystal_size_mid 0.092
_exptl_crystal_size_min 0.066
_refine_diff_density_max 0.4470
_refine_diff_density_min -0.4285
_refine_diff_density_rms 0.0674
_refine_ls_abs_structure_details 'Hooft, R.W.W., Straver, L.H., Spek, A.L. (2010). J. Appl. Cryst., 43, 665-668.'
_refine_ls_abs_structure_Flack 0.5(5)
_refine_ls_d_res_high 0.4300
_refine_ls_d_res_low 11.1746
_refine_ls_goodness_of_fit_ref 1.5005
_refine_ls_hydrogen_treatment refall
_refine_ls_matrix_type full
_refine_ls_number_constraints 0
_refine_ls_number_parameters 271
_refine_ls_number_reflns 15641
_refine_ls_number_restraints 0
_refine_ls_restrained_S_all 1.5005
_refine_ls_R_factor_all 0.0481
_refine_ls_R_factor_gt 0.0342
_refine_ls_shift/su_max 0.0008
_refine_ls_shift/su_mean 0.0001
_refine_ls_structure_factor_coef Fsqd
_refine_ls_weighting_details 'w=1/[\s^2^(Fo^2^)+(0.0000P)^2^] where P=(Fo^2^+2Fc^2^)/3'
_refine_ls_weighting_scheme calc
_refine_ls_wR_factor_gt 0.0398
_refine_ls_wR_factor_ref 0.0407
_reflns_Friedel_coverage 0.995
_reflns_limit_h_max 12
_reflns_limit_h_min -12
_reflns_limit_k_max 23
_reflns_limit_k_min -23
_reflns_limit_l_max 51
_reflns_limit_l_min -51
_reflns_number_gt 12933
_reflns_number_total 15641
_reflns_threshold_expression I>=2u(I)
_cod_data_source_file fc5060.cif
_cod_data_source_block HMa-8HQ_NoSpherA2_B3LYP_tonto
_cod_original_sg_symbol_Hall ' P 2ac 2ab'
_cod_database_code 1566451
_olex2_refinement_description
;
;
_olex2_submission_special_instructions 'No special instructions were received'

loop_
_space_group_symop_id
_space_group_symop_operation_xyz
1 x,y,z
2 x+1/2,-y+1/2,-z
3 -x,y+1/2,-z+1/2
4 -x+1/2,-y,z+1/2

loop_
_atom_site_label
_atom_site_type_symbol
_atom_site_fract_x
_atom_site_fract_y
_atom_site_fract_z
_atom_site_U_iso_or_equiv
_atom_site_adp_type
_atom_site_occupancy
_atom_site_refinement_flags_posn
O5 O 1.67653(4) 0.21640(3) 0.541791(9) 0.01417(4) Uani 1.000000 .
H5 H 1.7240(14) 0.1721(7) 0.5054(3) 0.0326(18) Uani 1.000000 .
N1 N 1.52245(4) 0.29949(3) 0.649892(10) 0.00974(4) Uani 1.000000 .
H4 H 1.4292(12) 0.3336(6) 0.6110(3) 0.0262(16) Uani 1.000000 .
C5 C 1.71227(5) 0.20836(3) 0.646391(11) 0.00969(4) Uani 1.000000 .
C6 C 1.79200(5) 0.16235(3) 0.589292(11) 0.01126(4) Uani 1.000000 .
C7 C 1.98011(6) 0.06753(3) 0.586766(13) 0.01523(5) Uani 1.000000 .
H6 H 2.0432(11) 0.0336(5) 0.5433(2) 0.0309(14) Uani 1.000000 .
C8 C 2.09169(7) 0.01803(4) 0.639823(14) 0.01685(5) Uani 1.000000 .
H7 H 2.2345(12) -0.0577(6) 0.6352(3) 0.0411(16) Uani 1.000000 .
C9 C 2.02032(6) 0.06445(3) 0.695319(13) 0.01482(5) Uani 1.000000 .
H8 H 2.1128(13) 0.0276(6) 0.7354(3) 0.0387(16) Uani 1.000000 .
C10 C 1.82755(5) 0.16177(3) 0.699629(12) 0.01077(4) Uani 1.000000 .
C11 C 1.74127(6) 0.21443(3) 0.754730(11) 0.01173(4) Uani 1.000000 .
H9 H 1.8258(11) 0.1815(6) 0.7962(2) 0.0364(16) Uani 1.000000 .
C12 C 1.55044(6) 0.30737(3) 0.755716(12) 0.01167(4) Uani 1.000000 .
H10 H 1.4780(11) 0.3468(5) 0.7978(2) 0.0316(14) Uani 1.000000 .
C13 C 1.44215(5) 0.34826(3) 0.701760(12) 0.01087(4) Uani 1.000000 .
H11 H 1.2863(10) 0.4175(5) 0.6985(2) 0.0257(13) Uani 1.000000 .
O1 O 0.64285(5) 0.62231(2) 0.647777(9) 0.01457(4) Uani 1.000000 .
H1 H 0.8032(14) 0.5629(7) 0.6434(3) 0.0237(18) Uani 1.000000 .
O2 O 1.01587(4) 0.48360(2) 0.634414(9) 0.01260(4) Uani 1.000000 .
O3 O 0.41196(5) 0.75680(2) 0.592030(10) 0.01709(4) Uani 1.000000 .
O4 O 1.25524(4) 0.41262(2) 0.559766(9) 0.01204(4) Uani 1.000000 .
C1 C 0.58573(6) 0.67797(3) 0.596486(12) 0.01154(4) Uani 1.000000 .
C2 C 0.73564(6) 0.64413(3) 0.541922(12) 0.01116(4) Uani 1.000000 .
H2 H 0.6664(11) 0.6965(6) 0.5026(2) 0.0309(15) Uani 1.000000 .
C3 C 0.93457(6) 0.56297(3) 0.534627(11) 0.01088(4) Uani 1.000000 .
H3 H 1.0114(11) 0.5572(6) 0.4900(2) 0.0313(14) Uani 1.000000 .
C4 C 1.07530(5) 0.48122(3) 0.579645(11) 0.00971(4) Uani 1.000000 .

loop_
_atom_site_aniso_label
_atom_site_aniso_U_11
_atom_site_aniso_U_22
_atom_site_aniso_U_33
_atom_site_aniso_U_12
_atom_site_aniso_U_13
_atom_site_aniso_U_23
O5 0.01668(9) 0.01815(10) 0.00767(7) 0.00478(8) -0.00047(6) -0.00127(7)
H5 0.036(4) 0.030(4) 0.032(4) 0.021(4) 0.001(3) -0.009(3)
N1 0.01068(9) 0.01160(9) 0.00694(7) 0.00156(7) -0.00032(6) -0.00025(6)
H4 0.024(4) 0.033(4) 0.021(3) 0.011(3) -0.012(3) -0.005(3)
C5 0.01063(10) 0.01129(10) 0.00717(8) 0.00111(8) -0.00018(7) -0.00024(7)
C6 0.01237(11) 0.01372(12) 0.00770(8) 0.00236(9) 0.00008(7) -0.00117(8)
C7 0.01665(13) 0.01829(13) 0.01074(10) 0.00653(11) 0.00023(9) -0.00240(9)
H6 0.033(3) 0.039(3) 0.021(3) 0.018(3) -0.002(3) -0.005(2)
C8 0.01882(14) 0.01897(14) 0.01275(11) 0.00938(11) -0.00057(9) -0.00145(9)
H7 0.042(4) 0.057(4) 0.024(3) 0.031(3) -0.001(3) 0.000(3)
C9 0.01684(13) 0.01650(13) 0.01111(10) 0.00716(10) -0.00150(9) 0.00008(9)
H8 0.046(4) 0.044(4) 0.025(3) 0.012(3) -0.011(3) 0.006(3)
C10 0.01240(10) 0.01193(11) 0.00798(8) 0.00250(8) -0.00052(7) 0.00026(8)
C11 0.01397(11) 0.01362(11) 0.00760(8) 0.00236(9) -0.00089(8) 0.00062(7)
H9 0.040(4) 0.043(4) 0.026(3) 0.014(3) -0.012(3) 0.005(3)
C12 0.01388(11) 0.01402(12) 0.00712(8) 0.00189(9) 0.00020(7) -0.00031(7)
H10 0.045(4) 0.035(3) 0.014(3) 0.006(3) 0.003(3) -0.005(2)
C13 0.01185(11) 0.01307(11) 0.00771(8) 0.00234(9) 0.00005(7) -0.00048(7)
H11 0.022(3) 0.035(4) 0.020(3) 0.013(3) 0.002(2) -0.001(3)
O1 0.01663(10) 0.01780(11) 0.00929(7) 0.00609(8) 0.00240(7) 0.00144(7)
H1 0.032(5) 0.025(4) 0.014(3) -0.014(4) -0.007(3) 0.009(3)
O2 0.01322(9) 0.01680(10) 0.00778(7) 0.00393(8) 0.00053(6) 0.00115(6)
O3 0.01854(11) 0.01998(11) 0.01274(8) 0.00933(9) 0.00131(7) 0.00104(7)
O4 0.01237(8) 0.01559(10) 0.00817(7) 0.00373(7) -0.00071(6) -0.00092(6)
C1 0.01217(11) 0.01300(11) 0.00944(9) 0.00264(9) 0.00058(8) -0.00003(8)
C2 0.01171(10) 0.01315(11) 0.00863(8) 0.00257(9) 0.00014(7) 0.00087(8)
H2 0.036(4) 0.038(4) 0.019(3) 0.019(3) -0.003(2) 0.007(3)
C3 0.01083(10) 0.01413(11) 0.00767(8) 0.00215(9) 0.00018(7) 0.00060(7)
H3 0.031(3) 0.047(4) 0.016(3) 0.017(3) 0.007(2) 0.002(2)
C4 0.00961(10) 0.01194(10) 0.00759(8) 0.00060(8) -0.00041(7) 0.00012(7)

loop_
_atom_type_symbol
_atom_type_scat_dispersion_real
_atom_type_scat_dispersion_imag
_atom_type_scat_Cromer_Mann_a1
_atom_type_scat_Cromer_Mann_a2
_atom_type_scat_Cromer_Mann_a3
_atom_type_scat_Cromer_Mann_a4
_atom_type_scat_Cromer_Mann_b1
_atom_type_scat_Cromer_Mann_b2
_atom_type_scat_Cromer_Mann_b3
_atom_type_scat_Cromer_Mann_b4
_atom_type_scat_Cromer_Mann_c
_atom_type_scat_source
_atom_type_scat_dispersion_source
C -0.00050 0.00030 2.31000 1.02000 1.58860 0.86500 20.84390 10.20750 0.56870 51.65120 0.21560 'International Tables Volume C Table 6.1.1.4 (pp. 500-502)' custom
H -0.00000 0.00000 0.49300 0.32291 0.14019 0.04081 10.51090 26.12570 3.14236 57.79970 0.00304 'International Tables Volume C Table 6.1.1.4 (pp. 500-502)' custom
N -0.00020 0.00070 12.21260 3.13220 2.01250 1.16630 0.00570 9.89330 28.99750 0.58260 -11.52900 'International Tables Volume C Table 6.1.1.4 (pp. 500-502)' custom
O 0.00040 0.00130 3.04850 2.28680 1.54630 0.86700 13.27710 5.70110 0.32390 32.90890 0.25080 'International Tables Volume C Table 6.1.1.4 (pp. 500-502)' custom

loop_
_geom_angle_atom_site_label_1
_geom_angle_atom_site_label_2
_geom_angle_atom_site_label_3
_geom_angle
_geom_angle_site_symmetry_1
_geom_angle_site_symmetry_3
_geom_angle_publ_flag
C6 O5 H5 111.3(4) . . ?
C5 N1 H4 121.1(3) . . ?
C13 N1 H4 116.6(3) . . ?
C13 N1 C5 122.30(2) . . ?
C6 C5 N1 119.31(2) . . ?
C10 C5 N1 119.55(2) . . ?
C10 C5 C6 121.14(2) . . ?
C5 C6 O5 116.29(2) . . ?
C7 C6 O5 125.29(2) . . ?
C7 C6 C5 118.42(2) . . ?
H6 C7 C6 118.5(3) . . ?
C8 C7 C6 120.72(3) . . ?
C8 C7 H6 120.7(3) . . ?
H7 C8 C7 117.5(3) . . ?
C9 C8 C7 121.33(3) . . ?
C9 C8 H7 121.1(3) . . ?
H8 C9 C8 120.2(3) . . ?
C10 C9 C8 119.49(3) . . ?
C10 C9 H8 120.4(3) . . ?
C9 C10 C5 118.86(2) . . ?
C11 C10 C5 117.81(2) . . ?
C11 C10 C9 123.33(3) . . ?
H9 C11 C10 119.8(3) . . ?
C12 C11 C10 120.29(2) . . ?
C12 C11 H9 119.9(3) . . ?
H10 C12 C11 121.3(3) . . ?
C13 C12 C11 119.24(3) . . ?
C13 C12 H10 119.4(3) . . ?
C12 C13 N1 120.80(3) . . ?
H11 C13 N1 115.0(3) . . ?
H11 C13 C12 124.2(3) . . ?
C1 O1 H1 110.5(3) . . ?
O2 H1 O1 177.0(6) . . ?
C4 O2 H1 110.7(2) . . ?
O3 C1 O1 121.46(3) . . ?
C2 C1 O1 119.50(3) . . ?
C2 C1 O3 119.03(3) . . ?
H2 C2 C1 111.6(3) . . ?
C3 C2 C1 131.02(3) . . ?
C3 C2 H2 117.4(3) . . ?
H3 C3 C2 116.3(3) . . ?
C4 C3 C2 130.00(2) . . ?
C4 C3 H3 113.6(3) . . ?
O4 C4 O2 122.85(2) . . ?
C3 C4 O2 120.93(2) . . ?
C3 C4 O4 116.21(2) . . ?

loop_
_geom_bond_atom_site_label_1
_geom_bond_atom_site_label_2
_geom_bond_distance
_geom_bond_site_symmetry_2
_geom_bond_publ_flag
O5 H5 0.959(6) . ?
O5 C6 1.3411(3) . ?
N1 H4 1.059(6) . ?
N1 C5 1.3644(4) . ?
N1 C13 1.3285(3) . ?
C5 C6 1.4216(4) . ?
C5 C10 1.4181(4) . ?
C6 C7 1.3815(4) . ?
C7 H6 1.081(5) . ?
C7 C8 1.4161(4) . ?
C8 H7 1.079(6) . ?
C8 C9 1.3778(4) . ?
C9 H8 1.087(5) . ?
C9 C10 1.4189(4) . ?
C10 C11 1.4161(4) . ?
C11 H9 1.083(5) . ?
C11 C12 1.3784(4) . ?
C12 H10 1.090(5) . ?
C12 C13 1.3983(4) . ?
C13 H11 1.084(5) . ?
O1 H1 1.046(8) . ?
O1 C1 1.3100(3) . ?
H1 O2 1.399(8) . ?
O2 C4 1.2647(3) . ?
O3 C1 1.2208(4) . ?
O4 C4 1.2608(4) . ?
C1 C2 1.4973(4) . ?
C2 H2 1.088(5) . ?
C2 C3 1.3459(4) . ?
C3 H3 1.081(5) . ?
C3 C4 1.4978(4) . ?

loop_
_geom_torsion_atom_site_label_1
_geom_torsion_atom_site_label_2
_geom_torsion_atom_site_label_3
_geom_torsion_atom_site_label_4
_geom_torsion
_geom_torsion_site_symmetry_1
_geom_torsion_site_symmetry_2
_geom_torsion_site_symmetry_3
_geom_torsion_site_symmetry_4
_geom_torsion_publ_flag
O5 C6 C5 N1 1.95(3) . . . . ?
O5 C6 C5 C10 -177.67(3) . . . . ?
O5 C6 C7 C8 179.28(3) . . . . ?
N1 C5 C6 C7 -178.37(3) . . . . ?
N1 C5 C10 C9 178.40(3) . . . . ?
N1 C5 C10 C11 -0.94(3) . . . . ?
N1 C13 C12 C11 -0.57(4) . . . . ?
C5 C6 C7 C8 -0.37(3) . . . . ?
C5 C10 C9 C8 0.29(4) . . . . ?
C5 C10 C11 C12 0.31(3) . . . . ?
C6 C7 C8 C9 -1.32(4) . . . . ?
C7 C8 C9 C10 1.34(4) . . . . ?
C8 C9 C10 C11 179.59(3) . . . . ?
C9 C10 C11 C12 -179.00(3) . . . . ?
C10 C11 C12 C13 0.43(4) . . . . ?
O1 C1 C2 C3 -1.01(4) . . . . ?
O2 C4 C3 C2 -1.48(4) . . . . ?
O3 C1 C2 C3 179.22(3) . . . . ?
O4 C4 C3 C2 179.37(3) . . . . ?
C1 C2 C3 C4 -1.38(4) . . . . ?
